data_1511243
loop_
_publ_author_name
'Do, J.'
'Jacobson, A.J.'
'Bontchev, R.P.'

_publ_section_title
;
 Templated synthesis of vanadium borophosphate cluster anions: (C4 H12
 N2)6 ((V O)2 B P2 O10)4n * 6(H2 O), (N H4)18 ((V O)2 B P2 O10)18n * 12(H2
 O) and (Na)15 ((V O)2 B P2 O10)5n * 12(H2 O)
;
_journal_name_full 'Angew. Chem. Int. ed.'
_journal_page_first 1937
_journal_page_last 1940
_journal_paper_doi 10.1002/(SICI)1521-3773(19990712)38:13/14<1937::AID-ANIE1937>3.0.CO;2-5
_journal_volume 38
_journal_year 1999
_chemical_formula_sum 'B N O13.5 P2 V2'
_chemical_name_systematic '(N H4) ((V O)2 B P2 O9) (H2 O)3'
_space_group_IT_number 166
_symmetry_space_group_name_Hall '-P 3* 2'
_symmetry_space_group_name_H-M 'R -3 m :R'
_cell_angle_alpha 71.955
_cell_angle_beta 71.955
_cell_angle_gamma 71.955
_cell_formula_units_Z 6
_cell_length_a 14.1159
_cell_length_b 14.1159
_cell_length_c 14.1159
_cell_volume 2470.686
_citation_journal_id_ASTM ACIEF5
_cod_data_source_file boron0-1_363.cif
_cod_data_source_block B1N1O13.5P2V2
_cod_original_sg_symbol_Hall '-R 3 2" (-y+z,x+z,-x+y+z)'
_cod_original_formula_sum 'B1 N1 O13.5 P2 V2'
_cod_database_code 1511243

loop_
_symmetry_equiv_pos_as_xyz
x,y,z
z,x,y
y,z,x
-y,-x,-z
-z,-y,-x
-x,-z,-y
-x,-y,-z
-z,-x,-y
-y,-z,-x
y,x,z
z,y,x
x,z,y

loop_
_atom_site_label
_atom_site_type_symbol
_atom_site_fract_x
_atom_site_fract_y
_atom_site_fract_z
_atom_site_occupancy
_atom_site_U_iso_or_equiv
N4 N-3 0.4367 0.1736 0.1736 0.25 0.0
O11 O-2 0.3276 0.6724 0 0.5 0.0
O9 O-2 0.75389 0.75389 0.0971 1 0.0
N1 N-3 0.5 0.5 0.5 1 0.0
P2 P+5 0.60756 0.60756 0.02583 1 0.0
O1 O-2 0.4437 0.5986 0.3054 0.5 0.0
B1 B+3 0.6845 0.6845 0.1251 1 0.0
O12 O-2 0.5711 0.5711 -0.2347 0.25 0.0
O6 O-2 0.6758 0.6758 0.0264 1 0.0
N2 N-3 0.7637 0.063 0.063 0.25 0.0
O3 O-2 0.3188 0.75 0.1695 1 0.0
O8 O-2 0.8514 0.8514 0.1333 1 0.0
O7 O-2 0.6135 0.6135 -0.0839 1 0.0
P1 P+5 0.78078 0.78078 0.18375 1 0.0
V2 V+4 0.54627 0.85838 0.22615 0.5 0.0
O13 O-2 0.3161 0.2127 0.2127 0.25 0.0
N3 N-3 0.112 0.112 0.112 1 0.0
O10 O-2 0.3391 0.0843 0.0843 0.5 0.0
O5 O-2 0.4986 0.6492 0.0828 1 0.0
O4 O-2 0.58386 0.72934 0.1837 1 0.0
O2 O-2 0.5399 0.9486 0.1258 0.5 0.0
V1 V+4 0.45314 0.69654 0.21288 0.5 0.0
